data_4004013
loop_
_publ_author_name
'Chen, Kaichuang'
'Lin, Chensheng'
'Zhang, Shengzi'
'Peng, Guang'
'Chen, Yu'
'Zhao, Dan'
'Fan, Huixin'
'Yang, Shunda'
'Wen, Xin'
'Luo, Min'
'Lin, Zheshuai'
'Ye, Ning'

_publ_section_title
;
 A3Te(Zn2Ge)Ge2O14 (A = Sr, Ba, and Pb): New Langasite Mid-infrared
 Nonlinear Optical Materials by Rational Chemical Substitution
;
_journal_name_full 'Chemistry of Materials'
_journal_paper_doi 10.1021/acs.chemmater.1c01399
_journal_year 2021
_chemical_formula_sum 'Ge3 O14 Sr3 Te Zn2'
_chemical_formula_weight 962.97
_space_group_crystal_system trigonal
_space_group_IT_number 150
_space_group_name_Hall 'P 3 2"'
_space_group_name_H-M_alt 'P 3 2 1'
_audit_creation_method SHELXL-2016/6
_cell_angle_alpha 90
_cell_angle_beta 90
_cell_angle_gamma 120
_cell_formula_units_Z 1
_cell_length_a 8.3223(5)
_cell_length_b 8.3223(5)
_cell_length_c 5.0551(5)
_cell_measurement_reflns_used 954
_cell_measurement_temperature 293(2)
_cell_measurement_theta_max 27.4045
_cell_measurement_theta_min 4.0312
_cell_volume 303.21(4)
_computing_structure_refinement 'SHELXL-2016/6 (Sheldrick, 2016)'
_computing_structure_solution 'SHELXT 2014/5 (Sheldrick, 2014)'
_diffrn_ambient_temperature 293(2)
_diffrn_measured_fraction_theta_full 0.996
_diffrn_measured_fraction_theta_max 0.997
_diffrn_measurement_device_type CCD
_diffrn_radiation_type MoK\a
_diffrn_radiation_wavelength 0.71073
_diffrn_reflns_av_R_equivalents 0.0406
_diffrn_reflns_av_unetI/netI 0.0366
_diffrn_reflns_Laue_measured_fraction_full 0.996
_diffrn_reflns_Laue_measured_fraction_max 0.997
_diffrn_reflns_limit_h_max 10
_diffrn_reflns_limit_h_min -10
_diffrn_reflns_limit_k_max 10
_diffrn_reflns_limit_k_min -10
_diffrn_reflns_limit_l_max 6
_diffrn_reflns_limit_l_min -6
_diffrn_reflns_number 2250
_diffrn_reflns_point_group_measured_fraction_full 0.997
_diffrn_reflns_point_group_measured_fraction_max 0.998
_diffrn_reflns_theta_full 25.242
_diffrn_reflns_theta_max 27.403
_diffrn_reflns_theta_min 4.031
_exptl_absorpt_coefficient_mu 26.739
_exptl_absorpt_correction_T_max 1.0000
_exptl_absorpt_correction_T_min 0.7199
_exptl_absorpt_correction_type multi-scan
_exptl_crystal_colour White
_exptl_crystal_density_diffrn 5.274
_exptl_crystal_description Prism
_exptl_crystal_F_000 434
_exptl_crystal_size_max 0.2000
_exptl_crystal_size_mid 0.1000
_exptl_crystal_size_min 0.1000
_refine_diff_density_max 2.713
_refine_diff_density_min -2.369
_refine_diff_density_rms 0.387
_refine_ls_abs_structure_details
;
 Refined as an inversion twin.
;
_refine_ls_abs_structure_Flack 0.12(6)
_refine_ls_extinction_method none
_refine_ls_goodness_of_fit_ref 1.266
_refine_ls_hydrogen_treatment undef
_refine_ls_matrix_type full
_refine_ls_number_parameters 38
_refine_ls_number_reflns 474
_refine_ls_number_restraints 6
_refine_ls_restrained_S_all 1.262
_refine_ls_R_factor_all 0.0358
_refine_ls_R_factor_gt 0.0344
_refine_ls_shift/su_max 0.000
_refine_ls_shift/su_mean 0.000
_refine_ls_structure_factor_coef Fsqd
_refine_ls_weighting_details 'w=1/[\s^2^(Fo^2^)+(0.0290P)^2^+9.3911P] where P=(Fo^2^+2Fc^2^)/3'
_refine_ls_weighting_scheme calc
_refine_ls_wR_factor_gt 0.1055
_refine_ls_wR_factor_ref 0.1064
_reflns_Friedel_coverage 0.663
_reflns_Friedel_fraction_full 1.000
_reflns_Friedel_fraction_max 1.000
_reflns_number_gt 458
_reflns_number_total 474
_reflns_threshold_expression 'I > 2\s(I)'
_cod_data_source_file cm1c01399_si_004.cif
_cod_data_source_block a
_cod_depositor_comments
;
The following automatic conversions were performed:

data item '_exptl_absorpt_correction_type' value 'Multi-scan' was
changed to 'multi-scan' in accordance with the
/home/data/users/saulius/crontab/automatic-downloads/rss-feeds/ACS/lib/dictionaries/cif_core.dic
dictionary named 'cif_core.dic' version 2.4.2 last updated on
2011-04-26.

Automatic conversion script
Id: cif_fix_values 7556 2019-12-06 15:28:31Z antanas 
;
_cod_original_cell_volume 303.21(5)
_cod_database_code 4004013
_shelx_shelxl_version_number 2016/6
_shelx_space_group_comment
;
The symmetry employed for this shelxl refinement is uniquely defined
by the following loop, which should always be used as a source of
symmetry information in preference to the above space-group names.
They are only intended as comments.
;

loop_
_space_group_symop_operation_xyz
'x, y, z'
'-y, x-y, z'
'-x+y, -x, z'
'y, x, -z'
'x-y, -y, -z'
'-x, -x+y, -z'

loop_
_atom_site_label
_atom_site_type_symbol
_atom_site_fract_x
_atom_site_fract_y
_atom_site_fract_z
_atom_site_U_iso_or_equiv
_atom_site_adp_type
_atom_site_occupancy
_atom_site_site_symmetry_order
_atom_site_calc_flag
_atom_site_refinement_flags_posn
_atom_site_refinement_flags_adp
_atom_site_refinement_flags_occupancy
_atom_site_disorder_assembly
_atom_site_disorder_group
Te1 Te -1.000000 -1.000000 -1.000000 0.0203(7) Uani 1 6 d S T P A .
Ge2 Ge -0.333333 -0.666667 -0.4775(5) 0.0057(5) Uani 1 3 d S TU P A .
Sr1 Sr -0.5720(4) -0.5720(4) -1.000000 0.0187(6) Uani 1 2 d S T P A .
Ge1 Ge -0.7560(3) -1.000000 -0.500000 0.0108(6) Uani 0.3333 2 d S T P A 3
O1 O -0.7870(18) -0.878(2) -0.771(3) 0.018(3) Uani 1 1 d . . . . .
O2 O -0.333333 -0.666667 -0.811(4) 0.014(4) Uani 1 3 d S T P . .
O3 O -0.5397(19) -0.8374(19) -0.333(2) 0.020(3) Uani 1 1 d . . . . .
Zn1 Zn -0.7560(3) -1.000000 -0.500000 0.0108(6) Uani 0.6667 2 d S T P A 4

loop_
_atom_site_aniso_label
_atom_site_aniso_U_11
_atom_site_aniso_U_22
_atom_site_aniso_U_33
_atom_site_aniso_U_23
_atom_site_aniso_U_13
_atom_site_aniso_U_12
Te1 0.0190(10) 0.0190(10) 0.0229(15) 0.000 0.000 0.0095(5)
Ge2 0.0053(5) 0.0053(5) 0.0065(7) 0.000 0.000 0.0027(3)
Sr1 0.0181(9) 0.0181(9) 0.0209(12) 0.0004(5) -0.0004(5) 0.0099(10)
Ge1 0.0086(10) 0.0067(13) 0.0163(14) 0.0018(10) 0.0009(5) 0.0034(7)
O1 0.012(6) 0.009(6) 0.028(7) 0.002(6) -0.006(5) 0.002(6)
O2 0.012(6) 0.012(6) 0.018(10) 0.000 0.000 0.006(3)
O3 0.016(7) 0.021(7) 0.013(6) 0.008(5) 0.001(5) 0.003(6)
Zn1 0.0086(10) 0.0067(13) 0.0163(14) 0.0018(10) 0.0009(5) 0.0034(7)

loop_
_atom_type_symbol
_atom_type_description
_atom_type_scat_dispersion_real
_atom_type_scat_dispersion_imag
_atom_type_scat_source
Ge Ge 0.1547 1.8001 'International Tables Vol C Tables 4.2.6.8 and 6.1.1.4'
O O 0.0106 0.0060 'International Tables Vol C Tables 4.2.6.8 and 6.1.1.4'
Sr Sr -1.5307 3.2498 'International Tables Vol C Tables 4.2.6.8 and 6.1.1.4'
Te Te -0.5308 1.6751 'International Tables Vol C Tables 4.2.6.8 and 6.1.1.4'
Zn Zn 0.2839 1.4301 'International Tables Vol C Tables 4.2.6.8 and 6.1.1.4'

loop_
_geom_angle_atom_site_label_1
_geom_angle_atom_site_label_2
_geom_angle_atom_site_label_3
_geom_angle
_geom_angle_site_symmetry_1
_geom_angle_site_symmetry_3
_geom_angle_publ_flag
O1 Te1 O1 87.6(6) 6_343 5_433 ?
O1 Te1 O1 87.5(8) 6_343 2_345 ?
O1 Te1 O1 172.5(9) 5_433 2_345 ?
O1 Te1 O1 87.6(6) 6_343 4_553 ?
O1 Te1 O1 87.6(6) 5_433 4_553 ?
O1 Te1 O1 97.8(9) 2_345 4_553 ?
O1 Te1 O1 97.8(9) 6_343 3_435 ?
O1 Te1 O1 87.5(8) 5_433 3_435 ?
O1 Te1 O1 87.6(6) 2_345 3_435 ?
O1 Te1 O1 172.5(9) 4_553 3_435 ?
O1 Te1 O1 172.5(9) 6_343 . ?
O1 Te1 O1 97.8(9) 5_433 . ?
O1 Te1 O1 87.6(6) 2_345 . ?
O1 Te1 O1 87.5(8) 4_553 . ?
O1 Te1 O1 87.6(6) 3_435 . ?
O1 Te1 Sr1 43.8(4) 6_343 2_345 ?
O1 Te1 Sr1 131.1(4) 5_433 2_345 ?
O1 Te1 Sr1 43.8(4) 2_345 2_345 ?
O1 Te1 Sr1 93.7(4) 4_553 2_345 ?
O1 Te1 Sr1 93.7(4) 3_435 2_345 ?
O1 Te1 Sr1 131.1(4) . 2_345 ?
O1 Te1 Sr1 93.7(4) 6_343 3_435 ?
O1 Te1 Sr1 43.8(4) 5_433 3_435 ?
O1 Te1 Sr1 131.1(4) 2_345 3_435 ?
O1 Te1 Sr1 131.1(4) 4_553 3_435 ?
O1 Te1 Sr1 43.8(4) 3_435 3_435 ?
O1 Te1 Sr1 93.7(4) . 3_435 ?
Sr1 Te1 Sr1 120.000(1) 2_345 3_435 ?
O1 Te1 Sr1 131.1(4) 6_343 . ?
O1 Te1 Sr1 93.7(5) 5_433 . ?
O1 Te1 Sr1 93.7(5) 2_345 . ?
O1 Te1 Sr1 43.8(4) 4_553 . ?
O1 Te1 Sr1 131.1(4) 3_435 . ?
O1 Te1 Sr1 43.8(4) . . ?
Sr1 Te1 Sr1 120.0 2_345 . ?
Sr1 Te1 Sr1 120.0 3_435 . ?
O2 Ge2 O3 114.6(4) . 2_445 ?
O2 Ge2 O3 114.6(4) . . ?
O3 Ge2 O3 103.9(5) 2_445 . ?
O2 Ge2 O3 114.6(4) . 3_545 ?
O3 Ge2 O3 103.9(5) 2_445 3_545 ?
O3 Ge2 O3 103.9(5) . 3_545 ?
O2 Ge2 Sr1 134.27(3) . 3_546 ?
O3 Ge2 Sr1 47.2(5) 2_445 3_546 ?
O3 Ge2 Sr1 110.8(4) . 3_546 ?
O3 Ge2 Sr1 56.7(5) 3_545 3_546 ?
O2 Ge2 Sr1 134.27(3) . 2_446 ?
O3 Ge2 Sr1 56.7(5) 2_445 2_446 ?
O3 Ge2 Sr1 47.2(5) . 2_446 ?
O3 Ge2 Sr1 110.8(4) 3_545 2_446 ?
Sr1 Ge2 Sr1 76.65(5) 3_546 2_446 ?
O2 Ge2 Sr1 134.27(3) . 1_556 ?
O3 Ge2 Sr1 110.8(4) 2_445 1_556 ?
O3 Ge2 Sr1 56.7(5) . 1_556 ?
O3 Ge2 Sr1 47.2(5) 3_545 1_556 ?
Sr1 Ge2 Sr1 76.65(5) 3_546 1_556 ?
Sr1 Ge2 Sr1 76.65(5) 2_446 1_556 ?
O2 Ge2 Sr1 43.15(3) . 2_445 ?
O3 Ge2 Sr1 93.3(5) 2_445 2_445 ?
O3 Ge2 Sr1 86.1(5) . 2_445 ?
O3 Ge2 Sr1 157.1(4) 3_545 2_445 ?
Sr1 Ge2 Sr1 138.949(8) 3_546 2_445 ?
Sr1 Ge2 Sr1 91.119(18) 2_446 2_445 ?
Sr1 Ge2 Sr1 138.949(8) 1_556 2_445 ?
O2 Ge2 Sr1 43.15(3) . . ?
O3 Ge2 Sr1 157.1(4) 2_445 . ?
O3 Ge2 Sr1 93.3(5) . . ?
O3 Ge2 Sr1 86.1(5) 3_545 . ?
Sr1 Ge2 Sr1 138.949(8) 3_546 . ?
Sr1 Ge2 Sr1 138.950(8) 2_446 . ?
Sr1 Ge2 Sr1 91.119(18) 1_556 . ?
Sr1 Ge2 Sr1 72.64(5) 2_445 . ?
O2 Ge2 Sr1 43.15(3) . 3_545 ?
O3 Ge2 Sr1 86.1(5) 2_445 3_545 ?
O3 Ge2 Sr1 157.1(4) . 3_545 ?
O3 Ge2 Sr1 93.3(5) 3_545 3_545 ?
Sr1 Ge2 Sr1 91.119(19) 3_546 3_545 ?
Sr1 Ge2 Sr1 138.949(8) 2_446 3_545 ?
Sr1 Ge2 Sr1 138.949(8) 1_556 3_545 ?
Sr1 Ge2 Sr1 72.64(5) 2_445 3_545 ?
Sr1 Ge2 Sr1 72.64(5) . 3_545 ?
O1 Sr1 O1 63.1(6) . 4_553 ?
O1 Sr1 O3 110.3(5) . 6_454 ?
O1 Sr1 O3 134.7(5) 4_553 6_454 ?
O1 Sr1 O3 134.7(5) . 3_544 ?
O1 Sr1 O3 110.3(5) 4_553 3_544 ?
O3 Sr1 O3 103.9(6) 6_454 3_544 ?
O1 Sr1 O2 126.2(4) . 4_553 ?
O1 Sr1 O2 78.1(3) 4_553 4_553 ?
O3 Sr1 O2 71.8(5) 6_454 4_553 ?
O3 Sr1 O2 92.0(4) 3_544 4_553 ?
O1 Sr1 O2 78.1(3) . . ?
O1 Sr1 O2 126.2(4) 4_553 . ?
O3 Sr1 O2 92.0(4) 6_454 . ?
O3 Sr1 O2 71.8(5) 3_544 . ?
O2 Sr1 O2 153.90(15) 4_553 . ?
O1 Sr1 O3 77.8(4) . 1_554 ?
O1 Sr1 O3 69.0(4) 4_553 1_554 ?
O3 Sr1 O3 156.3(2) 6_454 1_554 ?
O3 Sr1 O3 59.8(5) 3_544 1_554 ?
O2 Sr1 O3 122.4(5) 4_553 1_554 ?
O2 Sr1 O3 67.3(4) . 1_554 ?
O1 Sr1 O3 69.0(4) . 4_554 ?
O1 Sr1 O3 77.8(4) 4_553 4_554 ?
O3 Sr1 O3 59.8(5) 6_454 4_554 ?
O3 Sr1 O3 156.3(2) 3_544 4_554 ?
O2 Sr1 O3 67.3(4) 4_553 4_554 ?
O2 Sr1 O3 122.4(5) . 4_554 ?
O3 Sr1 O3 140.9(5) 1_554 4_554 ?
O1 Sr1 Ge2 90.6(3) . 4_554 ?
O1 Sr1 Ge2 106.6(3) 4_553 4_554 ?
O3 Sr1 Ge2 29.5(3) 6_454 4_554 ?
O3 Sr1 Ge2 131.1(3) 3_544 4_554 ?
O2 Sr1 Ge2 65.4(4) 4_553 4_554 ?
O2 Sr1 Ge2 109.7(4) . 4_554 ?
O3 Sr1 Ge2 168.3(3) 1_554 4_554 ?
O3 Sr1 Ge2 30.3(3) 4_554 4_554 ?
O1 Sr1 Ge2 106.6(3) . 1_554 ?
O1 Sr1 Ge2 90.6(3) 4_553 1_554 ?
O3 Sr1 Ge2 131.1(3) 6_454 1_554 ?
O3 Sr1 Ge2 29.5(3) 3_544 1_554 ?
O2 Sr1 Ge2 109.7(4) 4_553 1_554 ?
O2 Sr1 Ge2 65.4(4) . 1_554 ?
O3 Sr1 Ge2 30.3(3) 1_554 1_554 ?
O3 Sr1 Ge2 168.3(3) 4_554 1_554 ?
Ge2 Sr1 Ge2 160.03(10) 4_554 1_554 ?
O1 Sr1 Te1 31.6(3) . . ?
O1 Sr1 Te1 31.6(3) 4_553 . ?
O3 Sr1 Te1 128.0(3) 6_454 . ?
O3 Sr1 Te1 128.0(3) 3_544 . ?
O2 Sr1 Te1 103.05(7) 4_553 . ?
O2 Sr1 Te1 103.05(7) . . ?
O3 Sr1 Te1 70.4(3) 1_554 . ?
O3 Sr1 Te1 70.4(3) 4_554 . ?
Ge2 Sr1 Te1 99.98(5) 4_554 . ?
Ge2 Sr1 Te1 99.98(5) 1_554 . ?
O1 Sr1 Ge2 130.2(3) . 4_553 ?
O1 Sr1 Ge2 68.7(3) 4_553 4_553 ?
O3 Sr1 Ge2 94.1(3) 6_454 4_553 ?
O3 Sr1 Ge2 74.0(3) 3_544 4_553 ?
O2 Sr1 Ge2 25.7(4) 4_553 4_553 ?
O2 Sr1 Ge2 145.7(3) . 4_553 ?
O3 Sr1 Ge2 97.0(3) 1_554 4_553 ?
O3 Sr1 Ge2 89.3(3) 4_554 4_553 ?
Ge2 Sr1 Ge2 91.120(18) 4_554 4_553 ?
Ge2 Sr1 Ge2 85.586(17) 1_554 4_553 ?
Te1 Sr1 Ge2 99.53(5) . 4_553 ?
O1 Ge1 O1 129.6(9) . 5_434 ?
O1 Ge1 O3 107.4(6) . . ?
O1 Ge1 O3 102.9(6) 5_434 . ?
O1 Ge1 O3 102.9(6) . 5_434 ?
O1 Ge1 O3 107.4(6) 5_434 5_434 ?
O3 Ge1 O3 104.2(10) . 5_434 ?
O1 Ge1 Sr1 146.1(4) . 2_446 ?
O1 Ge1 Sr1 78.1(5) 5_434 2_446 ?
O3 Ge1 Sr1 40.2(4) . 2_446 ?
O3 Ge1 Sr1 82.1(5) 5_434 2_446 ?
O1 Ge1 Sr1 78.1(5) . 2_445 ?
O1 Ge1 Sr1 146.1(4) 5_434 2_445 ?
O3 Ge1 Sr1 82.1(5) . 2_445 ?
O3 Ge1 Sr1 40.2(4) 5_434 2_445 ?
Sr1 Ge1 Sr1 85.59(9) 2_446 2_445 ?
Zn1 O1 Te1 121.1(7) . . ?
Ge1 O1 Te1 121.1(7) . . ?
Zn1 O1 Sr1 133.2(6) . . ?
Ge1 O1 Sr1 133.2(6) . . ?
Te1 O1 Sr1 104.7(5) . . ?
Ge2 O2 Sr1 111.1(4) . 2_445 ?
Ge2 O2 Sr1 111.1(4) . . ?
Sr1 O2 Sr1 107.8(4) 2_445 . ?
Ge2 O2 Sr1 111.1(4) . 3_545 ?
Sr1 O2 Sr1 107.8(4) 2_445 3_545 ?
Sr1 O2 Sr1 107.8(4) . 3_545 ?
Ge2 O3 Zn1 127.8(7) . . ?
Ge2 O3 Ge1 127.8(7) . . ?
Ge2 O3 Sr1 103.3(6) . 2_446 ?
Zn1 O3 Sr1 112.8(6) . 2_446 ?
Ge1 O3 Sr1 112.8(6) . 2_446 ?
Ge2 O3 Sr1 92.9(6) . 1_556 ?
Sr1 O3 Sr1 102.3(4) 2_446 1_556 ?
O1 Zn1 O1 129.6(9) . 5_434 ?
O1 Zn1 O3 107.4(6) . . ?
O1 Zn1 O3 102.9(6) 5_434 . ?
O1 Zn1 O3 102.9(6) . 5_434 ?
O1 Zn1 O3 107.4(6) 5_434 5_434 ?
O3 Zn1 O3 104.2(10) . 5_434 ?
O1 Zn1 Sr1 146.1(4) . 2_446 ?
O1 Zn1 Sr1 78.1(5) 5_434 2_446 ?
O3 Zn1 Sr1 40.2(4) . 2_446 ?
O3 Zn1 Sr1 82.1(5) 5_434 2_446 ?
O1 Zn1 Sr1 78.1(5) . 2_445 ?
O1 Zn1 Sr1 146.1(4) 5_434 2_445 ?
O3 Zn1 Sr1 82.1(5) . 2_445 ?
O3 Zn1 Sr1 40.2(4) 5_434 2_445 ?
Sr1 Zn1 Sr1 85.59(9) 2_446 2_445 ?

loop_
_geom_bond_atom_site_label_1
_geom_bond_atom_site_label_2
_geom_bond_distance
_geom_bond_site_symmetry_2
_geom_bond_publ_flag
Te1 O1 1.928(13) 6_343 ?
Te1 O1 1.928(12) 5_433 ?
Te1 O1 1.928(13) 2_345 ?
Te1 O1 1.928(13) 4_553 ?
Te1 O1 1.928(13) 3_435 ?
Te1 O1 1.928(13) . ?
Te1 Sr1 3.562(3) 2_345 ?
Te1 Sr1 3.562(3) 3_435 ?
Te1 Sr1 3.562(3) . ?
Ge2 O2 1.68(2) . ?
Ge2 O3 1.749(13) 2_445 ?
Ge2 O3 1.749(13) . ?
Ge2 O3 1.749(13) 3_545 ?
Ge2 Sr1 3.458(2) 3_546 ?
Ge2 Sr1 3.458(2) 2_446 ?
Ge2 Sr1 3.458(2) 1_556 ?
Ge2 Sr1 3.620(2) 2_445 ?
Ge2 Sr1 3.620(2) . ?
Ge2 Sr1 3.620(2) 3_545 ?
Sr1 O1 2.546(14) . ?
Sr1 O1 2.546(14) 4_553 ?
Sr1 O3 2.607(14) 6_454 ?
Sr1 O3 2.607(14) 3_544 ?
Sr1 O2 2.655(7) 4_553 ?
Sr1 O2 2.655(7) . ?
Sr1 O3 2.895(15) 1_554 ?
Sr1 O3 2.895(15) 4_554 ?
Ge1 O1 1.796(13) . ?
Ge1 O1 1.796(14) 5_434 ?
Ge1 O3 1.829(14) . ?
Ge1 O3 1.829(13) 5_434 ?
O1 Zn1 1.796(13) . ?
O3 Zn1 1.829(13) . ?
